data_7109670
loop_
_publ_author_name
'Srinu Tothadi'
'Gautam R. Desiraju'

_publ_section_title
;
 Designing ternary cocrystals with hydrogen bonds and halogen bonds
;
_journal_name_full Chem.Commun.
_journal_page_first 7791
_journal_paper_doi 10.1039/c3cc43822h
_journal_volume 49
_journal_year 2013
_chemical_formula_sum 'C20 H14 I2 N6 O10'
_chemical_formula_weight 752.06
_chemical_name_common '3,5-dinitrobenzamide: 1,4-diiodobenzene'
_chemical_name_systematic
;
 ?
;
_space_group_IT_number 2
_symmetry_cell_setting triclinic
_symmetry_space_group_name_Hall '-P 1'
_symmetry_space_group_name_H-M 'P -1'
_atom_sites_solution_hydrogens geom
_atom_sites_solution_primary direct
_atom_sites_solution_secondary difmap
_audit_creation_method SHELXL-97
_cell_angle_alpha 81.082(6)
_cell_angle_beta 70.278(5)
_cell_angle_gamma 88.850(6)
_cell_formula_units_Z 2
_cell_length_a 9.5268(13)
_cell_length_b 9.6155(13)
_cell_length_c 13.8866(19)
_cell_measurement_reflns_used 8053
_cell_measurement_temperature 150(2)
_cell_measurement_theta_max 27.6
_cell_measurement_theta_min 3.0
_cell_volume 1182.3(3)
_computing_cell_refinement
;
CrystalClear-SM Expert 2.0 rc14 (Rigaku, 2009)
;
_computing_data_collection
;
CrystalClear-SM Expert 2.0 rc14 (Rigaku, 2009)
;
_computing_data_reduction
;
CrystalClear-SM Expert 2.0 rc14 (Rigaku, 2009)
;
_computing_structure_refinement 'SHELXL-97 (Sheldrick, 2008)'
_computing_structure_solution 'SHELXL-97 (Sheldrick, 2008)'
_diffrn_ambient_temperature 150(2)
_diffrn_measured_fraction_theta_full 0.980
_diffrn_measured_fraction_theta_max 0.980
_diffrn_measurement_device
;
XtaLABmini: Fixed Chi 2 circle
;
_diffrn_measurement_device_type
;
Rigaku Mercury375R (2x2 bin mode)
;
_diffrn_measurement_method 'profile data from \w-scans'
_diffrn_radiation_monochromator graphite
_diffrn_radiation_source 'fine-focus sealed tube'
_diffrn_radiation_type MoK\a
_diffrn_radiation_wavelength 0.71073
_diffrn_reflns_av_R_equivalents 0.0383
_diffrn_reflns_av_sigmaI/netI 0.0609
_diffrn_reflns_limit_h_max 12
_diffrn_reflns_limit_h_min -11
_diffrn_reflns_limit_k_max 12
_diffrn_reflns_limit_k_min -12
_diffrn_reflns_limit_l_max 17
_diffrn_reflns_limit_l_min -18
_diffrn_reflns_number 9083
_diffrn_reflns_theta_full 27.48
_diffrn_reflns_theta_max 27.48
_diffrn_reflns_theta_min 3.02
_exptl_absorpt_coefficient_mu 2.731
_exptl_absorpt_correction_T_max 0.7719
_exptl_absorpt_correction_T_min 0.6112
_exptl_absorpt_correction_type multi-scan
_exptl_absorpt_process_details 'Jacobson, R. (1998) Private communication'
_exptl_crystal_colour yellow
_exptl_crystal_density_diffrn 2.113
_exptl_crystal_density_method 'not measured'
_exptl_crystal_description block
_exptl_crystal_F_000 724
_exptl_crystal_size_max 0.20
_exptl_crystal_size_mid 0.20
_exptl_crystal_size_min 0.10
_refine_diff_density_max 1.723
_refine_diff_density_min -2.250
_refine_diff_density_rms 0.199
_refine_ls_extinction_method none
_refine_ls_goodness_of_fit_ref 1.111
_refine_ls_hydrogen_treatment mixed
_refine_ls_matrix_type full
_refine_ls_number_parameters 343
_refine_ls_number_reflns 5321
_refine_ls_number_restraints 0
_refine_ls_restrained_S_all 1.111
_refine_ls_R_factor_all 0.0596
_refine_ls_R_factor_gt 0.0528
_refine_ls_shift/su_max 0.001
_refine_ls_shift/su_mean 0.000
_refine_ls_structure_factor_coef Fsqd
_refine_ls_weighting_details 'calc w=1/[\s^2^(Fo^2^)+(0.0650P)^2^+3.4393P] where P=(Fo^2^+2Fc^2^)/3'
_refine_ls_weighting_scheme calc
_refine_ls_wR_factor_gt 0.1440
_refine_ls_wR_factor_ref 0.1502
_reflns_number_gt 4435
_reflns_number_total 5321
_reflns_threshold_expression >2\s(I)
_cod_data_source_file c3cc43822h.txt
_cod_data_source_block platon
_cod_original_sg_symbol_H-M 'P -1 '
_cod_database_code 7109670

loop_
_symmetry_equiv_pos_as_xyz
'x, y, z'
'-x, -y, -z'

loop_
_atom_site_label
_atom_site_type_symbol
_atom_site_fract_x
_atom_site_fract_y
_atom_site_fract_z
_atom_site_U_iso_or_equiv
_atom_site_adp_type
_atom_site_occupancy
_atom_site_symmetry_multiplicity
_atom_site_calc_flag
_atom_site_refinement_flags
O2 O 0.1710(4) 0.6595(4) 0.0980(3) 0.0209(8) Uani 1 1 d .
O3 O 0.2988(5) 1.1655(4) 0.0623(3) 0.0291(9) Uani 1 1 d .
O4 O 0.4772(5) 1.2253(4) 0.1140(3) 0.0314(10) Uani 1 1 d .
O5 O 0.6655(5) 0.8864(5) 0.3251(3) 0.0286(10) Uani 1 1 d .
O6 O 0.6247(5) 0.6644(4) 0.3335(3) 0.0287(9) Uani 1 1 d .
N3 N 0.3910(5) 1.1378(5) 0.1058(4) 0.0216(10) Uani 1 1 d .
N4 N 0.6058(5) 0.7886(5) 0.3063(3) 0.0155(9) Uani 1 1 d .
N11 N 0.3571(5) 0.5152(4) 0.1071(4) 0.0184(9) Uani 1 1 d .
H11A H 0.3230 0.4484 0.0833 0.022 Uiso 1 1 calc R
H11B H 0.4387 0.5029 0.1232 0.022 Uiso 1 1 calc R
C14 C 0.4883(6) 0.9622(5) 0.2123(4) 0.0165(10) Uani 1 1 d .
H5 H 0.5338 1.0353 0.2316 0.020 Uiso 1 1 calc R
C11 C 0.4019(6) 0.9902(5) 0.1501(4) 0.0175(10) Uani 1 1 d .
C8 C 0.4414(5) 0.7127(5) 0.2187(4) 0.0139(10) Uani 1 1 d .
H6 H 0.4566 0.6174 0.2426 0.017 Uiso 1 1 calc R
C12 C 0.2851(5) 0.6351(5) 0.1188(4) 0.0167(10) Uani 1 1 d .
C10 C 0.3316(5) 0.8849(5) 0.1229(4) 0.0143(10) Uani 1 1 d .
H7 H 0.2695 0.9083 0.0822 0.017 Uiso 1 1 calc R
C9 C 0.3537(5) 0.7456(5) 0.1561(4) 0.0159(10) Uani 1 1 d .
C13 C 0.5052(5) 0.8212(5) 0.2451(4) 0.0135(10) Uani 1 1 d .
O7 O 1.1280(5) 0.4154(4) 0.3338(3) 0.0260(9) Uani 1 1 d .
O8 O 1.1866(5) 0.2007(4) 0.3199(3) 0.0293(10) Uani 1 1 d .
O9 O 0.9716(5) -0.0637(4) 0.1395(3) 0.0303(10) Uani 1 1 d .
O10 O 0.6707(4) 0.5214(4) 0.0995(3) 0.0211(8) Uani 1 1 d .
O11 O 0.7982(5) 0.0215(4) 0.0814(3) 0.0277(9) Uani 1 1 d .
N1 N 0.8895(5) 0.0302(5) 0.1250(4) 0.0197(10) Uani 1 1 d .
N2 N 1.1162(5) 0.3047(5) 0.3048(3) 0.0161(9) Uani 1 1 d .
N10 N 0.8583(5) 0.6595(4) 0.1011(4) 0.0204(10) Uani 1 1 d .
H10A H 0.8224 0.7366 0.0764 0.024 Uiso 1 1 calc R
H10B H 0.9414 0.6641 0.1151 0.024 Uiso 1 1 calc R
C1 C 0.7869(5) 0.5359(5) 0.1173(4) 0.0158(10) Uani 1 1 d .
C5 C 0.9950(5) 0.1676(5) 0.2185(4) 0.0153(10) Uani 1 1 d .
H8 H 1.0421 0.0856 0.2384 0.018 Uiso 1 1 calc R
C2 C 0.8578(5) 0.4077(5) 0.1582(4) 0.0128(9) Uani 1 1 d .
C7 C 0.8341(5) 0.2809(5) 0.1298(4) 0.0155(10) Uani 1 1 d .
H9 H 0.7711 0.2741 0.0903 0.019 Uiso 1 1 calc R
C3 C 0.9487(5) 0.4177(5) 0.2172(4) 0.0153(10) Uani 1 1 d .
H10 H 0.9650 0.5047 0.2368 0.018 Uiso 1 1 calc R
C6 C 0.9046(5) 0.1647(5) 0.1607(4) 0.0152(10) Uani 1 1 d .
C4 C 1.0147(5) 0.2957(5) 0.2465(4) 0.0133(10) Uani 1 1 d .
I1 I -0.02744(4) 0.77741(3) 0.38837(3) 0.01940(13) Uani 1 1 d .
I2 I 0.52533(4) 0.72860(3) 0.61425(3) 0.01927(13) Uani 1 1 d .
C18 C 0.1394(6) 0.7614(5) 0.4555(4) 0.0157(10) Uani 1 1 d .
C19 C 0.1952(6) 0.6321(5) 0.4802(4) 0.0180(11) Uani 1 1 d .
H1 H 0.1587 0.5496 0.4653 0.022 Uiso 1 1 calc R
C20 C 0.3041(6) 0.6218(6) 0.5264(4) 0.0169(10) Uani 1 1 d .
H2 H 0.3419 0.5327 0.5434 0.020 Uiso 1 1 calc R
C17 C 0.1936(6) 0.8831(5) 0.4771(4) 0.0180(11) Uani 1 1 d .
H3 H 0.1561 0.9723 0.4598 0.022 Uiso 1 1 calc R
C15 C 0.3574(6) 0.7426(5) 0.5476(4) 0.0154(10) Uani 1 1 d .
C16 C 0.3017(6) 0.8733(5) 0.5237(4) 0.0175(10) Uani 1 1 d .
H4 H 0.3377 0.9555 0.5393 0.021 Uiso 1 1 calc R

loop_
_atom_site_aniso_label
_atom_site_aniso_U_11
_atom_site_aniso_U_22
_atom_site_aniso_U_33
_atom_site_aniso_U_23
_atom_site_aniso_U_13
_atom_site_aniso_U_12
O2 0.0158(18) 0.0215(18) 0.0255(19) -0.0074(15) -0.0058(15) 0.0031(14)
O3 0.028(2) 0.023(2) 0.035(2) 0.0018(17) -0.0124(19) 0.0065(17)
O4 0.036(2) 0.0131(18) 0.048(3) -0.0074(18) -0.017(2) -0.0022(16)
O5 0.032(2) 0.032(2) 0.028(2) -0.0085(18) -0.0169(19) -0.0059(18)
O6 0.040(2) 0.023(2) 0.030(2) -0.0050(17) -0.020(2) 0.0098(18)
N3 0.019(2) 0.016(2) 0.023(2) -0.0062(18) 0.0032(19) 0.0005(18)
N4 0.019(2) 0.018(2) 0.0092(18) 0.0003(16) -0.0050(16) 0.0010(17)
N11 0.019(2) 0.013(2) 0.025(2) -0.0085(18) -0.0082(18) -0.0006(17)
C14 0.017(2) 0.018(2) 0.016(2) -0.0103(19) -0.0043(19) 0.0016(19)
C11 0.017(2) 0.014(2) 0.020(2) -0.0088(19) -0.001(2) 0.0046(19)
C8 0.015(2) 0.012(2) 0.011(2) -0.0013(17) -0.0006(18) 0.0023(18)
C12 0.014(2) 0.015(2) 0.016(2) -0.0024(18) 0.0025(19) -0.0002(18)
C10 0.010(2) 0.019(2) 0.016(2) -0.0056(19) -0.0062(18) 0.0049(18)
C9 0.008(2) 0.017(2) 0.020(2) -0.008(2) 0.0006(19) 0.0027(18)
C13 0.010(2) 0.019(2) 0.011(2) -0.0037(19) -0.0029(18) 0.0026(18)
O7 0.033(2) 0.027(2) 0.024(2) -0.0088(17) -0.0151(18) -0.0029(17)
O8 0.030(2) 0.031(2) 0.035(2) -0.0076(18) -0.0210(19) 0.0113(18)
O9 0.030(2) 0.0186(19) 0.047(3) -0.0155(18) -0.014(2) 0.0064(16)
O10 0.0166(18) 0.0227(19) 0.030(2) -0.0106(16) -0.0127(16) 0.0036(14)
O11 0.034(2) 0.026(2) 0.030(2) -0.0138(17) -0.0153(19) -0.0021(17)
N1 0.019(2) 0.017(2) 0.021(2) -0.0094(18) -0.0005(18) -0.0010(17)
N2 0.017(2) 0.017(2) 0.0132(19) 0.0005(17) -0.0052(17) -0.0002(17)
N10 0.019(2) 0.011(2) 0.029(2) -0.0007(18) -0.0057(19) -0.0019(17)
C1 0.012(2) 0.018(2) 0.018(2) -0.0095(19) -0.0029(19) 0.0031(18)
C5 0.013(2) 0.016(2) 0.015(2) -0.0038(18) -0.0013(18) -0.0010(18)
C2 0.008(2) 0.016(2) 0.012(2) -0.0032(18) -0.0004(17) 0.0008(17)
C7 0.011(2) 0.018(2) 0.017(2) -0.0085(19) -0.0007(18) -0.0032(18)
C3 0.013(2) 0.013(2) 0.019(2) -0.0071(19) -0.0029(19) 0.0017(18)
C6 0.015(2) 0.012(2) 0.017(2) -0.0081(18) -0.0014(19) -0.0023(18)
C4 0.009(2) 0.020(2) 0.011(2) -0.0034(19) -0.0036(18) -0.0010(18)
I1 0.0199(2) 0.0200(2) 0.0215(2) -0.00443(15) -0.01067(15) 0.00309(14)
I2 0.0178(2) 0.0217(2) 0.0216(2) -0.00664(15) -0.00953(15) 0.00067(14)
C18 0.013(2) 0.016(2) 0.013(2) -0.0034(19) 0.0021(19) -0.0003(19)
C19 0.020(3) 0.010(2) 0.022(3) -0.003(2) -0.005(2) -0.0026(19)
C20 0.017(2) 0.018(2) 0.018(2) -0.006(2) -0.008(2) 0.0055(19)
C17 0.020(3) 0.009(2) 0.025(3) -0.004(2) -0.008(2) 0.0036(19)
C15 0.014(2) 0.014(2) 0.015(2) -0.0046(19) 0.0011(19) -0.0009(19)
C16 0.021(3) 0.010(2) 0.023(3) -0.004(2) -0.008(2) 0.0007(19)

loop_
_atom_type_symbol
_atom_type_description
_atom_type_scat_dispersion_real
_atom_type_scat_dispersion_imag
_atom_type_scat_source
C C 0.0030 0.0020 'International Tables Vol C Tables 4.2.6.8 and 6.1.1.4'
H H 0.0000 0.0000 'International Tables Vol C Tables 4.2.6.8 and 6.1.1.4'
I I -0.4740 1.8120 'International Tables Vol C Tables 4.2.6.8 and 6.1.1.4'
N N 0.0060 0.0030 'International Tables Vol C Tables 4.2.6.8 and 6.1.1.4'
O O 0.0110 0.0060 'International Tables Vol C Tables 4.2.6.8 and 6.1.1.4'

loop_
_geom_angle_atom_site_label_1
_geom_angle_atom_site_label_2
_geom_angle_atom_site_label_3
_geom_angle
O3 N3 O4 124.4(5)
O3 N3 C11 118.4(4)
O4 N3 C11 117.2(5)
O5 N4 O6 124.3(5)
O5 N4 C13 118.0(4)
O6 N4 C13 117.7(4)
C12 N11 H11A 120.0
C12 N11 H11B 120.0
H11A N11 H11B 120.0
C11 C14 C13 116.2(5)
C11 C14 H5 121.9
C13 C14 H5 121.9
C14 C11 C10 122.8(5)
C14 C11 N3 118.3(5)
C10 C11 N3 118.8(5)
C13 C8 C9 118.5(4)
C13 C8 H6 120.8
C9 C8 H6 120.8
O2 C12 N11 123.6(5)
O2 C12 C9 119.8(4)
N11 C12 C9 116.7(5)
C9 C10 C11 119.0(5)
C9 C10 H7 120.5
C11 C10 H7 120.5
C10 C9 C8 120.0(5)
C10 C9 C12 117.4(5)
C8 C9 C12 122.6(4)
C8 C13 C14 123.6(5)
C8 C13 N4 119.3(5)
C14 C13 N4 117.0(5)
O9 N1 O11 124.5(5)
O9 N1 C6 117.2(5)
O11 N1 C6 118.2(4)
O7 N2 O8 123.6(5)
O7 N2 C4 118.4(4)
O8 N2 C4 118.0(4)
C1 N10 H10A 120.0
C1 N10 H10B 120.0
H10A N10 H10B 120.0
O10 C1 N10 123.6(5)
O10 C1 C2 119.7(4)
N10 C1 C2 116.7(5)
C6 C5 C4 116.8(5)
C6 C5 H8 121.6
C4 C5 H8 121.6
C7 C2 C3 121.1(5)
C7 C2 C1 117.0(5)
C3 C2 C1 121.8(4)
C6 C7 C2 118.1(5)
C6 C7 H9 121.0
C2 C7 H9 121.0
C4 C3 C2 117.6(5)
C4 C3 H10 121.2
C2 C3 H10 121.2
C5 C6 C7 123.7(5)
C5 C6 N1 117.3(4)
C7 C6 N1 119.0(5)
C5 C4 C3 122.8(5)
C5 C4 N2 118.4(5)
C3 C4 N2 118.7(5)
C19 C18 C17 119.7(5)
C19 C18 I1 120.8(4)
C17 C18 I1 119.5(4)
C18 C19 C20 120.6(5)
C18 C19 H1 119.7
C20 C19 H1 119.7
C19 C20 C15 119.5(5)
C19 C20 H2 120.2
C15 C20 H2 120.2
C16 C17 C18 120.0(5)
C16 C17 H3 120.0
C18 C17 H3 120.0
C20 C15 C16 120.6(5)
C20 C15 I2 119.8(4)
C16 C15 I2 119.7(4)
C17 C16 C15 119.7(5)
C17 C16 H4 120.2
C15 C16 H4 120.2

loop_
_geom_bond_atom_site_label_1
_geom_bond_atom_site_label_2
_geom_bond_distance
O2 C12 1.225(6)
O3 N3 1.227(6)
O4 N3 1.231(6)
O5 N4 1.214(6)
O6 N4 1.224(6)
N3 C11 1.474(7)
N4 C13 1.481(7)
N11 C12 1.333(6)
N11 H11A 0.8800
N11 H11B 0.8800
C14 C11 1.377(8)
C14 C13 1.386(7)
C14 H5 0.9500
C11 C10 1.390(7)
C8 C13 1.374(7)
C8 C9 1.396(8)
C8 H6 0.9500
C12 C9 1.500(7)
C10 C9 1.383(7)
C10 H7 0.9500
O7 N2 1.215(6)
O8 N2 1.223(6)
O9 N1 1.220(6)
O10 C1 1.228(6)
O11 N1 1.226(6)
N1 C6 1.481(6)
N2 C4 1.467(7)
N10 C1 1.331(6)
N10 H10A 0.8800
N10 H10B 0.8800
C1 C2 1.519(7)
C5 C6 1.364(7)
C5 C4 1.383(7)
C5 H8 0.9500
C2 C7 1.382(7)
C2 C3 1.393(7)
C7 C6 1.377(7)
C7 H9 0.9500
C3 C4 1.389(7)
C3 H10 0.9500
I1 C18 2.089(6)
I2 C15 2.094(6)
C18 C19 1.382(7)
C18 C17 1.402(7)
C19 C20 1.387(8)
C19 H1 0.9500
C20 C15 1.388(7)
C20 H2 0.9500
C17 C16 1.383(8)
C17 H3 0.9500
C15 C16 1.391(7)
C16 H4 0.9500

loop_
_geom_torsion_atom_site_label_1
_geom_torsion_atom_site_label_2
_geom_torsion_atom_site_label_3
_geom_torsion_atom_site_label_4
_geom_torsion
C13 C14 C11 C10 1.5(7)
C13 C14 C11 N3 -174.8(4)
O3 N3 C11 C14 -170.2(4)
O4 N3 C11 C14 10.7(7)
O3 N3 C11 C10 13.3(7)
O4 N3 C11 C10 -165.8(4)
C14 C11 C10 C9 -2.6(7)
N3 C11 C10 C9 173.7(4)
C11 C10 C9 C8 2.1(7)
C11 C10 C9 C12 -175.7(4)
C13 C8 C9 C10 -0.6(7)
C13 C8 C9 C12 177.0(4)
O2 C12 C9 C10 -28.7(7)
N11 C12 C9 C10 149.1(5)
O2 C12 C9 C8 153.6(5)
N11 C12 C9 C8 -28.6(7)
C9 C8 C13 C14 -0.5(7)
C9 C8 C13 N4 -176.4(4)
C11 C14 C13 C8 0.1(7)
C11 C14 C13 N4 176.1(4)
O5 N4 C13 C8 177.1(4)
O6 N4 C13 C8 -1.9(7)
O5 N4 C13 C14 0.9(6)
O6 N4 C13 C14 -178.1(4)
O10 C1 C2 C7 29.4(6)
N10 C1 C2 C7 -149.6(5)
O10 C1 C2 C3 -153.8(5)
N10 C1 C2 C3 27.2(6)
C3 C2 C7 C6 -0.8(7)
C1 C2 C7 C6 176.1(4)
C7 C2 C3 C4 0.0(7)
C1 C2 C3 C4 -176.7(4)
C4 C5 C6 C7 0.1(7)
C4 C5 C6 N1 176.6(4)
C2 C7 C6 C5 0.7(7)
C2 C7 C6 N1 -175.7(4)
O9 N1 C6 C5 -8.2(6)
O11 N1 C6 C5 173.2(4)
O9 N1 C6 C7 168.5(5)
O11 N1 C6 C7 -10.1(7)
C6 C5 C4 C3 -0.9(7)
C6 C5 C4 N2 -177.4(4)
C2 C3 C4 C5 0.8(7)
C2 C3 C4 N2 177.3(4)
O7 N2 C4 C5 -176.5(4)
O8 N2 C4 C5 4.9(7)
O7 N2 C4 C3 6.8(7)
O8 N2 C4 C3 -171.8(5)
C17 C18 C19 C20 0.2(8)
I1 C18 C19 C20 -178.9(4)
C18 C19 C20 C15 -0.2(8)
C19 C18 C17 C16 -0.5(8)
I1 C18 C17 C16 178.5(4)
C19 C20 C15 C16 0.5(8)
C19 C20 C15 I2 -178.6(4)
C18 C17 C16 C15 0.8(8)
C20 C15 C16 C17 -0.9(8)
I2 C15 C16 C17 178.3(4)
